data_7016713
loop_
_publ_author_name
'Zhou, Shuangliu'
'Wu, Shihong'
'Zhu, Hong'
'Wang, Shaowu'
'Zhu, Xiancui'
'Zhang, Lijun'
'Yang, Gaosheng'
'Cui, Daohui'
'Wang, Hengyu'

_publ_section_title
;
 Synthesis, structure and catalytic activity of alkali metal-free
 bent-sandwiched lanthanide amido complexes with calix[4]-pyrrolyl
 ligands.
;
_journal_issue 37
_journal_name_full 'Dalton transactions (Cambridge, England : 2003)'
_journal_page_first 9447
_journal_page_last 9453
_journal_paper_doi 10.1039/c1dt10622h
_journal_volume 40
_journal_year 2011
_chemical_formula_sum 'C40 H68 N6 Si4 Sm2'
_chemical_formula_weight 1046.06
_chemical_name_systematic
;
?
;
_space_group_IT_number 15
_symmetry_cell_setting monoclinic
_symmetry_space_group_name_Hall '-C 2yc'
_symmetry_space_group_name_H-M 'C 1 2/c 1'
_atom_sites_solution_hydrogens geom
_atom_sites_solution_primary direct
_atom_sites_solution_secondary difmap
_audit_creation_method SHELXL-97
_cell_angle_alpha 90.00
_cell_angle_beta 106.0490(10)
_cell_angle_gamma 90.00
_cell_formula_units_Z 4
_cell_length_a 16.2516(9)
_cell_length_b 13.0822(7)
_cell_length_c 23.0260(13)
_cell_measurement_temperature 293(2)
_cell_volume 4704.7(4)
_computing_cell_refinement 'Bruker XSCANS'
_computing_data_collection 'Bruker XSCANS'
_computing_data_reduction 'Bruker SAINT'
_computing_molecular_graphics 'Bruker SHELXTL'
_computing_publication_material 'Bruker SHELXTL'
_computing_structure_refinement 'SHELXL-97 (Sheldrick, 1997)'
_computing_structure_solution 'SHELXS-97 (Sheldrick, 1990)'
_diffrn_ambient_temperature 293(2)
_diffrn_measured_fraction_theta_full 0.996
_diffrn_measured_fraction_theta_max 0.996
_diffrn_radiation_monochromator graphite
_diffrn_radiation_source 'fine-focus sealed tube'
_diffrn_radiation_type MoK\a
_diffrn_radiation_wavelength 0.71073
_diffrn_reflns_av_R_equivalents 0.0215
_diffrn_reflns_av_sigmaI/netI 0.0193
_diffrn_reflns_limit_h_max 21
_diffrn_reflns_limit_h_min -21
_diffrn_reflns_limit_k_max 16
_diffrn_reflns_limit_k_min -12
_diffrn_reflns_limit_l_max 29
_diffrn_reflns_limit_l_min -29
_diffrn_reflns_number 19997
_diffrn_reflns_theta_full 27.57
_diffrn_reflns_theta_max 27.57
_diffrn_reflns_theta_min 1.84
_exptl_absorpt_coefficient_mu 2.607
_exptl_absorpt_correction_T_max 0.7450
_exptl_absorpt_correction_T_min 0.6958
_exptl_absorpt_correction_type multi-scan
_exptl_crystal_colour yellow
_exptl_crystal_density_diffrn 1.477
_exptl_crystal_density_method 'not measured'
_exptl_crystal_description block
_exptl_crystal_F_000 2120
_exptl_crystal_size_max 0.15
_exptl_crystal_size_mid 0.13
_exptl_crystal_size_min 0.12
_refine_diff_density_max 0.448
_refine_diff_density_min -0.880
_refine_diff_density_rms 0.106
_refine_ls_extinction_method none
_refine_ls_goodness_of_fit_ref 1.077
_refine_ls_hydrogen_treatment constr
_refine_ls_matrix_type full
_refine_ls_number_parameters 246
_refine_ls_number_reflns 5429
_refine_ls_number_restraints 48
_refine_ls_restrained_S_all 1.125
_refine_ls_R_factor_all 0.0286
_refine_ls_R_factor_gt 0.0229
_refine_ls_shift/su_max 0.001
_refine_ls_shift/su_mean 0.000
_refine_ls_structure_factor_coef Fsqd
_refine_ls_weighting_details 'calc w=1/[\s^2^(Fo^2^)+(0.0290P)^2^+5.4044P] where P=(Fo^2^+2Fc^2^)/3'
_refine_ls_weighting_scheme calc
_refine_ls_wR_factor_gt 0.0572
_refine_ls_wR_factor_ref 0.0610
_reflns_number_gt 4724
_reflns_number_total 5429
_reflns_threshold_expression >2sigma(I)
_cod_data_source_file c1dt10622h.txt
_cod_data_source_block 4
_cod_depositor_comments
;
The following automatic conversions were performed:

'_symmetry_cell_setting' value 'Monoclinic' changed to 'monoclinic'
according to /home/saulius/struct/CIF-dictionaries/cif_core.dic
dictionary named 'cif_core.dic' version 2.4.1 from 2010-06-29.

Automatic conversion script
Id: cif_fix_values 1715 2011-07-08 13:25:40Z adriana 
;
_cod_original_sg_symbol_H-M C2/c
_cod_database_code 7016713

loop_
_symmetry_equiv_pos_as_xyz
'x, y, z'
'-x, y, -z+1/2'
'x+1/2, y+1/2, z'
'-x+1/2, y+1/2, -z+1/2'
'-x, -y, -z'
'x, -y, z-1/2'
'-x+1/2, -y+1/2, -z'
'x+1/2, -y+1/2, z-1/2'

loop_
_atom_site_label
_atom_site_type_symbol
_atom_site_fract_x
_atom_site_fract_y
_atom_site_fract_z
_atom_site_U_iso_or_equiv
_atom_site_adp_type
_atom_site_occupancy
_atom_site_symmetry_multiplicity
_atom_site_calc_flag
_atom_site_refinement_flags
Sm1 Sm 0.036672(8) 0.203044(10) 0.186949(6) 0.03697(5) Uani 1 1 d .
Si1 Si 0.17171(6) 0.13237(8) 0.10083(4) 0.0590(2) Uani 1 1 d U
Si2 Si 0.04519(7) 0.29252(8) 0.04611(5) 0.0676(3) Uani 1 1 d U
N3 N 0.08677(17) 0.20779(18) 0.10350(11) 0.0495(6) Uani 1 1 d .
N1 N 0.08794(14) 0.31621(16) 0.29130(11) 0.0426(5) Uani 1 1 d .
C16 C 0.1997(3) 0.0471(4) 0.16723(19) 0.0906(13) Uani 1 1 d U
H16A H 0.2000 0.0855 0.2028 0.136 Uiso 1 1 calc R
H16B H 0.2554 0.0184 0.1716 0.136 Uiso 1 1 calc R
H16C H 0.1582 -0.0069 0.1618 0.136 Uiso 1 1 calc R
C17 C 0.2701(3) 0.2068(4) 0.1016(3) 0.133(2) Uani 1 1 d U
H17A H 0.2575 0.2537 0.0683 0.200 Uiso 1 1 calc R
H17B H 0.3145 0.1607 0.0981 0.200 Uiso 1 1 calc R
H17C H 0.2889 0.2441 0.1388 0.200 Uiso 1 1 calc R
C18 C 0.1521(4) 0.0485(5) 0.0341(2) 0.144(3) Uani 1 1 d U
H18A H 0.1013 0.0088 0.0308 0.216 Uiso 1 1 calc R
H18B H 0.2000 0.0035 0.0382 0.216 Uiso 1 1 calc R
H18C H 0.1447 0.0894 -0.0016 0.216 Uiso 1 1 calc R
C19 C -0.0541(4) 0.3498(5) 0.0567(3) 0.128(2) Uani 1 1 d U
H19A H -0.0949 0.2967 0.0566 0.192 Uiso 1 1 calc R
H19B H -0.0778 0.3968 0.0244 0.192 Uiso 1 1 calc R
H19C H -0.0410 0.3855 0.0946 0.192 Uiso 1 1 calc R
C20 C 0.1200(4) 0.4006(5) 0.0434(3) 0.147(3) Uani 1 1 d U
H20A H 0.1781 0.3775 0.0585 0.221 Uiso 1 1 calc R
H20B H 0.1101 0.4560 0.0680 0.221 Uiso 1 1 calc R
H20C H 0.1101 0.4235 0.0025 0.221 Uiso 1 1 calc R
C21 C 0.0150(5) 0.2388(5) -0.0311(2) 0.133(2) Uani 1 1 d U
H21A H 0.0651 0.2124 -0.0402 0.200 Uiso 1 1 calc R
H21B H -0.0100 0.2914 -0.0595 0.200 Uiso 1 1 calc R
H21C H -0.0257 0.1846 -0.0335 0.200 Uiso 1 1 calc R
C4 C 0.16600(16) 0.2753(2) 0.29003(13) 0.0432(6) Uani 1 1 d .
C3 C 0.19353(19) 0.3180(2) 0.24444(16) 0.0543(7) Uani 1 1 d .
H3 H 0.2423 0.3002 0.2331 0.065 Uiso 1 1 calc R
C2 C 0.13329(19) 0.3948(2) 0.21786(15) 0.0582(8) Uani 1 1 d .
H2 H 0.1347 0.4370 0.1856 0.070 Uiso 1 1 calc R
C1 C 0.07247(17) 0.3946(2) 0.24912(14) 0.0495(7) Uani 1 1 d .
C5 C 0.20682(17) 0.2031(2) 0.34031(14) 0.0481(7) Uani 1 1 d .
C14 C 0.2415(2) 0.2630(3) 0.39934(16) 0.0687(9) Uani 1 1 d .
H14A H 0.1973 0.3065 0.4058 0.103 Uiso 1 1 calc R
H14B H 0.2894 0.3039 0.3967 0.103 Uiso 1 1 calc R
H14C H 0.2595 0.2160 0.4325 0.103 Uiso 1 1 calc R
C13 C 0.28170(19) 0.1436(3) 0.32860(18) 0.0685(9) Uani 1 1 d .
H13A H 0.3061 0.0995 0.3623 0.103 Uiso 1 1 calc R
H13B H 0.3245 0.1906 0.3235 0.103 Uiso 1 1 calc R
H13C H 0.2615 0.1032 0.2926 0.103 Uiso 1 1 calc R
C11 C 0.0000 0.4652(3) 0.2500 0.0621(12) Uani 1 2 d S
C12 C -0.0262(3) 0.5335(3) 0.1936(2) 0.0911(14) Uani 1 1 d .
H12A H -0.0433 0.4914 0.1581 0.137 Uiso 1 1 calc R
H12B H 0.0214 0.5754 0.1916 0.137 Uiso 1 1 calc R
H12C H -0.0733 0.5763 0.1958 0.137 Uiso 1 1 calc R
N2 N 0.08988(13) 0.09064(16) 0.28718(10) 0.0388(4) Uani 1 1 d .
C6 C 0.13586(16) 0.1303(2) 0.34240(12) 0.0439(6) Uani 1 1 d .
C7 C 0.1107(2) 0.0862(2) 0.38871(14) 0.0568(7) Uani 1 1 d .
H7 H 0.1296 0.1032 0.4295 0.068 Uiso 1 1 calc R
C8 C 0.0501(2) 0.0094(2) 0.36218(14) 0.0542(7) Uani 1 1 d .
H8 H 0.0215 -0.0338 0.3822 0.065 Uiso 1 1 calc R
C9 C 0.04205(16) 0.01133(19) 0.30114(12) 0.0413(5) Uani 1 1 d .
C10 C 0.0000 -0.0588(3) 0.2500 0.0446(8) Uani 1 2 d S
C15 C 0.0680(2) -0.1280(2) 0.23521(17) 0.0620(8) Uani 1 1 d .
H15A H 0.1138 -0.0867 0.2292 0.093 Uiso 1 1 calc R
H15B H 0.0426 -0.1661 0.1991 0.093 Uiso 1 1 calc R
H15C H 0.0902 -0.1744 0.2681 0.093 Uiso 1 1 calc R

loop_
_atom_site_aniso_label
_atom_site_aniso_U_11
_atom_site_aniso_U_22
_atom_site_aniso_U_33
_atom_site_aniso_U_23
_atom_site_aniso_U_13
_atom_site_aniso_U_12
Sm1 0.03615(8) 0.03711(8) 0.03813(8) 0.00255(5) 0.01105(5) -0.00128(5)
Si1 0.0639(5) 0.0726(6) 0.0460(4) 0.0076(4) 0.0242(4) 0.0114(4)
Si2 0.0771(6) 0.0731(6) 0.0569(5) 0.0242(5) 0.0256(5) 0.0097(5)
N3 0.0552(14) 0.0530(14) 0.0431(13) 0.0088(10) 0.0184(11) -0.0004(11)
N1 0.0373(11) 0.0358(11) 0.0512(13) -0.0026(9) 0.0066(9) -0.0011(9)
C16 0.101(3) 0.098(3) 0.084(3) 0.034(2) 0.043(2) 0.039(2)
C17 0.079(3) 0.153(5) 0.185(6) 0.059(4) 0.066(4) 0.009(3)
C18 0.176(5) 0.154(5) 0.085(3) -0.040(3) 0.008(3) 0.073(4)
C19 0.136(4) 0.134(4) 0.129(4) 0.070(4) 0.063(4) 0.073(4)
C20 0.159(5) 0.119(4) 0.166(5) 0.078(4) 0.048(4) -0.019(4)
C21 0.166(5) 0.150(5) 0.068(3) 0.013(3) 0.005(3) 0.038(4)
C4 0.0332(12) 0.0403(13) 0.0527(15) -0.0052(11) 0.0061(11) -0.0051(10)
C3 0.0402(14) 0.0533(17) 0.070(2) -0.0033(14) 0.0153(13) -0.0125(12)
C2 0.0533(16) 0.0506(17) 0.0671(19) 0.0093(15) 0.0108(14) -0.0178(14)
C1 0.0457(14) 0.0331(13) 0.0633(17) 0.0017(12) 0.0046(13) -0.0072(11)
C5 0.0359(13) 0.0466(15) 0.0545(16) -0.0024(12) 0.0001(11) 0.0008(11)
C14 0.0561(18) 0.072(2) 0.062(2) -0.0097(17) -0.0092(16) -0.0071(17)
C13 0.0403(15) 0.068(2) 0.093(3) 0.0005(19) 0.0108(16) 0.0108(14)
C11 0.051(2) 0.031(2) 0.091(3) 0.000 -0.001(2) 0.000
C12 0.073(2) 0.049(2) 0.136(4) 0.038(2) 0.003(2) -0.0029(17)
N2 0.0356(10) 0.0362(11) 0.0444(11) 0.0023(9) 0.0110(9) 0.0023(8)
C6 0.0399(12) 0.0431(14) 0.0439(14) 0.0029(11) 0.0034(11) 0.0046(11)
C7 0.0629(18) 0.0598(19) 0.0419(15) 0.0075(13) 0.0048(13) 0.0034(15)
C8 0.0606(17) 0.0505(16) 0.0526(16) 0.0141(13) 0.0176(14) 0.0018(14)
C9 0.0398(12) 0.0344(12) 0.0501(14) 0.0056(11) 0.0129(11) 0.0038(10)
C10 0.0451(19) 0.0327(18) 0.058(2) 0.000 0.0169(17) 0.000
C15 0.0598(18) 0.0422(16) 0.088(2) -0.0003(15) 0.0268(17) 0.0109(14)

loop_
_atom_type_symbol
_atom_type_description
_atom_type_scat_dispersion_real
_atom_type_scat_dispersion_imag
_atom_type_scat_source
C C 0.0033 0.0016 'International Tables Vol C Tables 4.2.6.8 and 6.1.1.4'
H H 0.0000 0.0000 'International Tables Vol C Tables 4.2.6.8 and 6.1.1.4'
N N 0.0061 0.0033 'International Tables Vol C Tables 4.2.6.8 and 6.1.1.4'
Si Si 0.0817 0.0704 'International Tables Vol C Tables 4.2.6.8 and 6.1.1.4'
Sm Sm -0.1638 3.4418 'International Tables Vol C Tables 4.2.6.8 and 6.1.1.4'

loop_
_geom_angle_atom_site_label_1
_geom_angle_atom_site_label_2
_geom_angle_atom_site_label_3
_geom_angle
_geom_angle_site_symmetry_1
_geom_angle_site_symmetry_3
N3 Sm1 N1 127.49(8) . 2
N3 Sm1 N2 129.49(8) . .
N1 Sm1 N2 102.99(7) 2 .
N3 Sm1 N2 131.63(8) . 2
N1 Sm1 N2 66.42(7) 2 2
N2 Sm1 N2 66.27(8) . 2
N3 Sm1 N1 128.90(8) . .
N1 Sm1 N1 66.36(8) 2 .
N2 Sm1 N1 66.02(7) . .
N2 Sm1 N1 99.46(7) 2 .
N3 Sm1 C6 111.36(9) . 2
N1 Sm1 C6 58.87(7) 2 2
N2 Sm1 C6 94.76(7) . 2
N2 Sm1 C6 28.60(7) 2 2
N1 Sm1 C6 115.24(7) . 2
N3 Sm1 C4 109.74(9) . .
N1 Sm1 C4 94.73(7) 2 .
N2 Sm1 C4 58.47(7) . .
N2 Sm1 C4 115.01(7) 2 .
N1 Sm1 C4 28.48(7) . .
C6 Sm1 C4 138.89(8) 2 .
N3 Sm1 C9 112.14(8) . 2
N1 Sm1 C9 94.92(7) 2 2
N2 Sm1 C9 58.76(7) . 2
N2 Sm1 C9 28.60(7) 2 2
N1 Sm1 C9 115.07(7) . 2
C6 Sm1 C9 45.26(7) 2 2
C4 Sm1 C9 117.08(8) . 2
N3 Sm1 C1 109.02(9) . .
N1 Sm1 C1 58.68(7) 2 .
N2 Sm1 C1 94.44(7) . .
N2 Sm1 C1 115.09(8) 2 .
N1 Sm1 C1 28.51(7) . .
C6 Sm1 C1 117.36(8) 2 .
C4 Sm1 C1 45.19(8) . .
C9 Sm1 C1 138.84(8) 2 .
N3 Sm1 C3 84.18(9) . .
N1 Sm1 C3 103.91(8) 2 .
N2 Sm1 C3 81.92(8) . .
N2 Sm1 C3 142.22(8) 2 .
N1 Sm1 C3 46.79(8) . .
C6 Sm1 C3 161.44(9) 2 .
C4 Sm1 C3 27.25(9) . .
C9 Sm1 C3 139.44(8) 2 .
C1 Sm1 C3 45.30(9) . .
N3 Sm1 C2 83.68(9) . .
N1 Sm1 C2 82.14(8) 2 .
N2 Sm1 C2 103.70(8) . .
N2 Sm1 C2 142.39(8) 2 .
N1 Sm1 C2 46.86(8) . .
C6 Sm1 C2 139.83(8) 2 .
C4 Sm1 C2 45.30(8) . .
C9 Sm1 C2 161.26(9) 2 .
C1 Sm1 C2 27.34(9) . .
C3 Sm1 C2 27.90(9) . .
N3 Sm1 C7 86.43(9) . 2
N1 Sm1 C7 82.21(8) 2 2
N2 Sm1 C7 103.87(8) . 2
N2 Sm1 C7 46.74(8) 2 2
N1 Sm1 C7 142.32(8) . 2
C6 Sm1 C7 27.13(8) 2 2
C4 Sm1 C7 161.10(9) . 2
C9 Sm1 C7 45.20(8) 2 2
C1 Sm1 C7 139.78(8) . 2
C3 Sm1 C7 170.60(9) . 2
C2 Sm1 C7 150.70(9) . 2
N3 Si1 C18 114.7(2) . .
N3 Si1 C16 109.58(16) . .
C18 Si1 C16 106.1(3) . .
N3 Si1 C17 113.3(2) . .
C18 Si1 C17 105.6(3) . .
C16 Si1 C17 107.0(3) . .
N3 Si2 C21 116.0(2) . .
N3 Si2 C19 109.37(18) . .
C21 Si2 C19 105.7(3) . .
N3 Si2 C20 113.0(2) . .
C21 Si2 C20 104.9(3) . .
C19 Si2 C20 107.2(3) . .
Si1 N3 Si2 119.67(15) . .
Si1 N3 Sm1 119.53(12) . .
Si2 N3 Sm1 120.64(13) . .
C4 N1 C1 105.1(2) . .
C4 N1 Sm1 122.52(17) . 2
C1 N1 Sm1 122.84(17) . 2
C4 N1 Sm1 80.31(15) . .
C1 N1 Sm1 80.43(16) . .
Sm1 N1 Sm1 78.61(6) 2 .
Si1 C16 H16A 109.5 . .
Si1 C16 H16B 109.5 . .
H16A C16 H16B 109.5 . .
Si1 C16 H16C 109.5 . .
H16A C16 H16C 109.5 . .
H16B C16 H16C 109.5 . .
Si1 C17 H17A 109.5 . .
Si1 C17 H17B 109.5 . .
H17A C17 H17B 109.5 . .
Si1 C17 H17C 109.5 . .
H17A C17 H17C 109.5 . .
H17B C17 H17C 109.5 . .
Si1 C18 H18A 109.5 . .
Si1 C18 H18B 109.5 . .
H18A C18 H18B 109.5 . .
Si1 C18 H18C 109.5 . .
H18A C18 H18C 109.5 . .
H18B C18 H18C 109.5 . .
Si2 C19 H19A 109.5 . .
Si2 C19 H19B 109.5 . .
H19A C19 H19B 109.5 . .
Si2 C19 H19C 109.5 . .
H19A C19 H19C 109.5 . .
H19B C19 H19C 109.5 . .
Si2 C20 H20A 109.5 . .
Si2 C20 H20B 109.5 . .
H20A C20 H20B 109.5 . .
Si2 C20 H20C 109.5 . .
H20A C20 H20C 109.5 . .
H20B C20 H20C 109.5 . .
Si2 C21 H21A 109.5 . .
Si2 C21 H21B 109.5 . .
H21A C21 H21B 109.5 . .
Si2 C21 H21C 109.5 . .
H21A C21 H21C 109.5 . .
H21B C21 H21C 109.5 . .
C3 C4 N1 110.7(3) . .
C3 C4 C5 132.9(3) . .
N1 C4 C5 116.1(3) . .
C3 C4 Sm1 79.60(17) . .
N1 C4 Sm1 71.21(14) . .
C5 C4 Sm1 119.91(16) . .
C4 C3 C2 106.7(3) . .
C4 C3 Sm1 73.15(15) . .
C2 C3 Sm1 76.05(16) . .
C4 C3 H3 126.7 . .
C2 C3 H3 126.7 . .
Sm1 C3 H3 116.4 . .
C1 C2 C3 106.5(3) . .
C1 C2 Sm1 73.27(16) . .
C3 C2 Sm1 76.05(16) . .
C1 C2 H2 126.8 . .
C3 C2 H2 126.8 . .
Sm1 C2 H2 116.2 . .
C2 C1 N1 110.5(3) . .
C2 C1 C11 133.4(3) . .
N1 C1 C11 115.9(3) . .
C2 C1 Sm1 79.39(18) . .
N1 C1 Sm1 71.05(14) . .
C11 C1 Sm1 119.55(17) . .
C4 C5 C6 104.1(2) . .
C4 C5 C13 112.8(3) . .
C6 C5 C13 109.7(2) . .
C4 C5 C14 109.7(2) . .
C6 C5 C14 113.0(3) . .
C13 C5 C14 107.5(3) . .
C5 C14 H14A 109.5 . .
C5 C14 H14B 109.5 . .
H14A C14 H14B 109.5 . .
C5 C14 H14C 109.5 . .
H14A C14 H14C 109.5 . .
H14B C14 H14C 109.5 . .
C5 C13 H13A 109.5 . .
C5 C13 H13B 109.5 . .
H13A C13 H13B 109.5 . .
C5 C13 H13C 109.5 . .
H13A C13 H13C 109.5 . .
H13B C13 H13C 109.5 . .
C1 C11 C1 104.1(3) 2 .
C1 C11 C12 109.48(18) 2 .
C1 C11 C12 112.4(2) . .
C1 C11 C12 112.4(2) 2 2
C1 C11 C12 109.48(18) . 2
C12 C11 C12 108.9(4) . 2
C11 C12 H12A 109.5 . .
C11 C12 H12B 109.5 . .
H12A C12 H12B 109.5 . .
C11 C12 H12C 109.5 . .
H12A C12 H12C 109.5 . .
H12B C12 H12C 109.5 . .
C6 N2 C9 105.2(2) . .
C6 N2 Sm1 123.41(16) . .
C9 N2 Sm1 122.96(16) . .
C6 N2 Sm1 81.11(14) . 2
C9 N2 Sm1 81.24(14) . 2
Sm1 N2 Sm1 78.94(5) . 2
C7 C6 N2 110.8(2) . .
C7 C6 C5 133.3(3) . .
N2 C6 C5 115.5(2) . .
C7 C6 Sm1 80.79(17) . 2
N2 C6 Sm1 70.30(13) . 2
C5 C6 Sm1 119.44(17) . 2
C6 C7 C8 106.5(3) . .
C6 C7 Sm1 72.08(16) . 2
C8 C7 Sm1 76.17(17) . 2
C6 C7 H7 126.8 . .
C8 C7 H7 126.8 . .
Sm1 C7 H7 117.2 2 .
C9 C8 C7 106.5(3) . .
C9 C8 Sm1 72.15(16) . 2
C7 C8 Sm1 76.10(17) . 2
C9 C8 H8 126.7 . .
C7 C8 H8 126.7 . .
Sm1 C8 H8 117.2 2 .
C8 C9 N2 110.5(2) . .
C8 C9 C10 133.2(2) . .
N2 C9 C10 116.0(2) . .
C8 C9 Sm1 80.64(17) . 2
N2 C9 Sm1 70.17(13) . 2
C10 C9 Sm1 119.50(16) . 2
C9 C10 C9 104.6(3) . 2
C9 C10 C15 109.54(16) . .
C9 C10 C15 112.67(17) 2 .
C9 C10 C15 112.67(17) . 2
C9 C10 C15 109.54(16) 2 2
C15 C10 C15 107.9(3) . 2
C10 C15 H15A 109.5 . .
C10 C15 H15B 109.5 . .
H15A C15 H15B 109.5 . .
C10 C15 H15C 109.5 . .
H15A C15 H15C 109.5 . .
H15B C15 H15C 109.5 . .

loop_
_geom_bond_atom_site_label_1
_geom_bond_atom_site_label_2
_geom_bond_distance
_geom_bond_site_symmetry_2
Sm1 N3 2.286(2) .
Sm1 N1 2.666(2) 2
Sm1 N2 2.671(2) .
Sm1 N2 2.725(2) 2
Sm1 N1 2.748(2) .
Sm1 C6 2.860(3) 2
Sm1 C4 2.861(3) .
Sm1 C9 2.863(3) 2
Sm1 C1 2.865(3) .
Sm1 C3 2.941(3) .
Sm1 C2 2.941(3) .
Sm1 C7 2.967(3) 2
Si1 N3 1.712(3) .
Si1 C18 1.844(5) .
Si1 C16 1.845(4) .
Si1 C17 1.868(5) .
Si2 N3 1.714(2) .
Si2 C21 1.847(6) .
Si2 C19 1.855(5) .
Si2 C20 1.877(5) .
N1 C4 1.384(3) .
N1 C1 1.387(4) .
N1 Sm1 2.666(2) 2
C16 H16A 0.9600 .
C16 H16B 0.9600 .
C16 H16C 0.9600 .
C17 H17A 0.9600 .
C17 H17B 0.9600 .
C17 H17C 0.9600 .
C18 H18A 0.9600 .
C18 H18B 0.9600 .
C18 H18C 0.9600 .
C19 H19A 0.9600 .
C19 H19B 0.9600 .
C19 H19C 0.9600 .
C20 H20A 0.9600 .
C20 H20B 0.9600 .
C20 H20C 0.9600 .
C21 H21A 0.9600 .
C21 H21B 0.9600 .
C21 H21C 0.9600 .
C4 C3 1.369(4) .
C4 C5 1.500(4) .
C3 C2 1.418(4) .
C3 H3 0.9300 .
C2 C1 1.374(4) .
C2 H2 0.9300 .
C1 C11 1.501(4) .
C5 C6 1.506(4) .
C5 C13 1.530(4) .
C5 C14 1.535(4) .
C14 H14A 0.9600 .
C14 H14B 0.9600 .
C14 H14C 0.9600 .
C13 H13A 0.9600 .
C13 H13B 0.9600 .
C13 H13C 0.9600 .
C11 C1 1.501(4) 2
C11 C12 1.536(4) .
C11 C12 1.536(4) 2
C12 H12A 0.9600 .
C12 H12B 0.9600 .
C12 H12C 0.9600 .
N2 C6 1.385(3) .
N2 C9 1.386(3) .
N2 Sm1 2.725(2) 2
C6 C7 1.370(4) .
C6 Sm1 2.860(3) 2
C7 C8 1.422(4) .
C7 Sm1 2.967(3) 2
C7 H7 0.9300 .
C8 C9 1.375(4) .
C8 Sm1 2.968(3) 2
C8 H8 0.9300 .
C9 C10 1.500(3) .
C9 Sm1 2.863(3) 2
C10 C9 1.500(3) 2
C10 C15 1.538(4) .
C10 C15 1.538(4) 2
C15 H15A 0.9600 .
C15 H15B 0.9600 .
C15 H15C 0.9600 .

loop_
_geom_torsion_atom_site_label_1
_geom_torsion_atom_site_label_2
_geom_torsion_atom_site_label_3
_geom_torsion_atom_site_label_4
_geom_torsion
_geom_torsion_site_symmetry_1
_geom_torsion_site_symmetry_4
C18 Si1 N3 Si2 -59.1(3) . .
C16 Si1 N3 Si2 -178.3(2) . .
C17 Si1 N3 Si2 62.2(3) . .
C18 Si1 N3 Sm1 125.5(3) . .
C16 Si1 N3 Sm1 6.3(2) . .
C17 Si1 N3 Sm1 -113.1(3) . .
C21 Si2 N3 Si1 53.1(3) . .
C19 Si2 N3 Si1 172.5(3) . .
C20 Si2 N3 Si1 -68.2(3) . .
C21 Si2 N3 Sm1 -131.6(3) . .
C19 Si2 N3 Sm1 -12.2(3) . .
C20 Si2 N3 Sm1 107.1(3) . .
N1 Sm1 N3 Si1 176.55(11) 2 .
N2 Sm1 N3 Si1 -1.04(19) . .
N2 Sm1 N3 Si1 -93.03(16) 2 .
N1 Sm1 N3 Si1 88.30(15) . .
C6 Sm1 N3 Si1 -117.01(14) 2 .
C4 Sm1 N3 Si1 63.86(16) . .
C9 Sm1 N3 Si1 -68.07(16) 2 .
C1 Sm1 N3 Si1 111.93(14) . .
C3 Sm1 N3 Si1 73.47(15) . .
C2 Sm1 N3 Si1 101.53(15) . .
C7 Sm1 N3 Si1 -106.10(15) 2 .
N1 Sm1 N3 Si2 1.2(2) 2 .
N2 Sm1 N3 Si2 -176.36(11) . .
N2 Sm1 N3 Si2 91.65(16) 2 .
N1 Sm1 N3 Si2 -87.03(17) . .
C6 Sm1 N3 Si2 67.67(16) 2 .
C4 Sm1 N3 Si2 -111.46(15) . .
C9 Sm1 N3 Si2 116.61(14) 2 .
C1 Sm1 N3 Si2 -63.40(16) . .
C3 Sm1 N3 Si2 -101.85(16) . .
C2 Sm1 N3 Si2 -73.80(15) . .
C7 Sm1 N3 Si2 78.57(15) 2 .
N3 Sm1 N1 C4 -54.73(18) . .
N1 Sm1 N1 C4 -174.76(17) 2 .
N2 Sm1 N1 C4 67.64(15) . .
N2 Sm1 N1 C4 126.27(16) 2 .
C6 Sm1 N1 C4 151.38(15) 2 .
C9 Sm1 N1 C4 101.06(16) 2 .
C1 Sm1 N1 C4 -107.3(2) . .
C3 Sm1 N1 C4 -34.29(16) . .
C2 Sm1 N1 C4 -72.89(17) . .
C7 Sm1 N1 C4 149.22(17) 2 .
N3 Sm1 N1 C1 52.55(18) . .
N1 Sm1 N1 C1 -67.48(14) 2 .
N2 Sm1 N1 C1 174.93(17) . .
N2 Sm1 N1 C1 -126.45(15) 2 .
C6 Sm1 N1 C1 -101.34(16) 2 .
C4 Sm1 N1 C1 107.3(2) . .
C9 Sm1 N1 C1 -151.65(15) 2 .
C3 Sm1 N1 C1 72.99(17) . .
C2 Sm1 N1 C1 34.39(16) . .
C7 Sm1 N1 C1 -103.50(19) 2 .
N3 Sm1 N1 Sm1 179.06(8) . 2
N1 Sm1 N1 Sm1 59.03(8) 2 2
N2 Sm1 N1 Sm1 -58.57(6) . 2
N2 Sm1 N1 Sm1 0.06(6) 2 2
C6 Sm1 N1 Sm1 25.16(8) 2 2
C4 Sm1 N1 Sm1 -126.21(17) . 2
C9 Sm1 N1 Sm1 -25.15(8) 2 2
C1 Sm1 N1 Sm1 126.50(17) . 2
C3 Sm1 N1 Sm1 -160.50(12) . 2
C2 Sm1 N1 Sm1 160.89(12) . 2
C7 Sm1 N1 Sm1 23.01(14) 2 2
C1 N1 C4 C3 -6.7(3) . .
Sm1 N1 C4 C3 140.3(2) 2 .
Sm1 N1 C4 C3 70.6(2) . .
C1 N1 C4 C5 167.9(2) . .
Sm1 N1 C4 C5 -45.1(3) 2 .
Sm1 N1 C4 C5 -114.8(2) . .
C1 N1 C4 Sm1 -77.25(17) . .
Sm1 N1 C4 Sm1 69.73(14) 2 .
N3 Sm1 C4 C3 21.3(2) . .
N1 Sm1 C4 C3 -111.46(18) 2 .
N2 Sm1 C4 C3 146.2(2) . .
N2 Sm1 C4 C3 -177.62(17) 2 .
N1 Sm1 C4 C3 -116.3(2) . .
C6 Sm1 C4 C3 -157.50(17) 2 .
C9 Sm1 C4 C3 150.55(17) 2 .
C1 Sm1 C4 C3 -76.3(2) . .
C2 Sm1 C4 C3 -37.43(18) . .
C7 Sm1 C4 C3 168.8(2) 2 .
N3 Sm1 C4 N1 137.54(15) . .
N1 Sm1 C4 N1 4.82(16) 2 .
N2 Sm1 C4 N1 -97.53(17) . .
N2 Sm1 C4 N1 -61.34(17) 2 .
C6 Sm1 C4 N1 -41.2(2) 2 .
C9 Sm1 C4 N1 -93.17(16) 2 .
C1 Sm1 C4 N1 39.97(15) . .
C3 Sm1 C4 N1 116.3(2) . .
C2 Sm1 C4 N1 78.85(17) . .
C7 Sm1 C4 N1 -74.9(3) 2 .
N3 Sm1 C4 C5 -112.6(2) . .
N1 Sm1 C4 C5 114.7(2) 2 .
N2 Sm1 C4 C5 12.34(19) . .
N2 Sm1 C4 C5 48.5(2) 2 .
N1 Sm1 C4 C5 109.9(3) . .
C6 Sm1 C4 C5 68.6(2) 2 .
C9 Sm1 C4 C5 16.7(2) 2 .
C1 Sm1 C4 C5 149.8(3) . .
C3 Sm1 C4 C5 -133.8(3) . .
C2 Sm1 C4 C5 -171.3(3) . .
C7 Sm1 C4 C5 34.9(4) 2 .
N1 C4 C3 C2 4.1(3) . .
C5 C4 C3 C2 -169.3(3) . .
Sm1 C4 C3 C2 69.3(2) . .
N1 C4 C3 Sm1 -65.19(18) . .
C5 C4 C3 Sm1 121.4(3) . .
N3 Sm1 C3 C4 -159.93(19) . .
N1 Sm1 C3 C4 72.84(18) 2 .
N2 Sm1 C3 C4 -28.62(17) . .
N2 Sm1 C3 C4 3.5(2) 2 .
N1 Sm1 C3 C4 35.92(16) . .
C6 Sm1 C3 C4 52.2(4) 2 .
C9 Sm1 C3 C4 -42.3(2) 2 .
C1 Sm1 C3 C4 75.9(2) . .
C2 Sm1 C3 C4 112.6(3) . .
C7 Sm1 C3 C4 -157.3(5) 2 .
N3 Sm1 C3 C2 87.5(2) . .
N1 Sm1 C3 C2 -39.8(2) 2 .
N2 Sm1 C3 C2 -141.2(2) . .
N2 Sm1 C3 C2 -109.1(2) 2 .
N1 Sm1 C3 C2 -76.7(2) . .
C6 Sm1 C3 C2 -60.4(4) 2 .
C4 Sm1 C3 C2 -112.6(3) . .
C9 Sm1 C3 C2 -154.91(18) 2 .
C1 Sm1 C3 C2 -36.71(19) . .
C7 Sm1 C3 C2 90.1(6) 2 .
C4 C3 C2 C1 0.2(3) . .
Sm1 C3 C2 C1 67.5(2) . .
C4 C3 C2 Sm1 -67.3(2) . .
N3 Sm1 C2 C1 158.18(19) . .
N1 Sm1 C2 C1 28.88(18) 2 .
N2 Sm1 C2 C1 -72.65(18) . .
N2 Sm1 C2 C1 -3.9(2) 2 .
N1 Sm1 C2 C1 -35.94(16) . .
C6 Sm1 C2 C1 42.3(2) 2 .
C4 Sm1 C2 C1 -75.82(19) . .
C9 Sm1 C2 C1 -53.2(3) 2 .
C3 Sm1 C2 C1 -112.3(3) . .
C7 Sm1 C2 C1 87.2(3) 2 .
N3 Sm1 C2 C3 -89.5(2) . .
N1 Sm1 C2 C3 141.2(2) 2 .
N2 Sm1 C2 C3 39.7(2) . .
N2 Sm1 C2 C3 108.4(2) 2 .
N1 Sm1 C2 C3 76.4(2) . .
C6 Sm1 C2 C3 154.59(18) 2 .
C4 Sm1 C2 C3 36.49(19) . .
C9 Sm1 C2 C3 59.1(4) 2 .
C1 Sm1 C2 C3 112.3(3) . .
C7 Sm1 C2 C3 -160.5(2) 2 .
C3 C2 C1 N1 -4.4(3) . .
Sm1 C2 C1 N1 64.99(19) . .
C3 C2 C1 C11 169.7(3) . .
Sm1 C2 C1 C11 -120.9(3) . .
C3 C2 C1 Sm1 -69.4(2) . .
C4 N1 C1 C2 6.8(3) . .
Sm1 N1 C1 C2 -140.0(2) 2 .
Sm1 N1 C1 C2 -70.3(2) . .
C4 N1 C1 C11 -168.5(2) . .
Sm1 N1 C1 C11 44.7(3) 2 .
Sm1 N1 C1 C11 114.4(2) . .
C4 N1 C1 Sm1 77.15(17) . .
Sm1 N1 C1 Sm1 -69.69(15) 2 .
N3 Sm1 C1 C2 -23.0(2) . .
N1 Sm1 C1 C2 -145.9(2) 2 .
N2 Sm1 C1 C2 111.55(18) . .
N2 Sm1 C1 C2 177.38(17) 2 .
N1 Sm1 C1 C2 116.2(2) . .
C6 Sm1 C1 C2 -150.76(17) 2 .
C4 Sm1 C1 C2 76.27(19) . .
C9 Sm1 C1 C2 156.99(17) 2 .
C3 Sm1 C1 C2 37.52(18) . .
C7 Sm1 C1 C2 -130.80(19) 2 .
N3 Sm1 C1 N1 -139.19(15) . .
N1 Sm1 C1 N1 97.87(16) 2 .
N2 Sm1 C1 N1 -4.65(16) . .
N2 Sm1 C1 N1 61.19(16) 2 .
C6 Sm1 C1 N1 93.05(16) 2 .
C4 Sm1 C1 N1 -39.93(15) . .
C9 Sm1 C1 N1 40.8(2) 2 .
C3 Sm1 C1 N1 -78.68(17) . .
C2 Sm1 C1 N1 -116.2(2) . .
C7 Sm1 C1 N1 113.01(17) 2 .
N3 Sm1 C1 C11 111.2(2) . .
N1 Sm1 C1 C11 -11.77(17) 2 .
N2 Sm1 C1 C11 -114.29(19) . .
N2 Sm1 C1 C11 -48.5(2) 2 .
N1 Sm1 C1 C11 -109.6(3) . .
C6 Sm1 C1 C11 -16.6(2) 2 .
C4 Sm1 C1 C11 -149.6(3) . .
C9 Sm1 C1 C11 -68.8(2) 2 .
C3 Sm1 C1 C11 171.7(3) . .
C2 Sm1 C1 C11 134.2(3) . .
C7 Sm1 C1 C11 3.4(3) 2 .
C3 C4 C5 C6 -138.4(3) . .
N1 C4 C5 C6 48.4(3) . .
Sm1 C4 C5 C6 -34.0(3) . .
C3 C4 C5 C13 -19.5(4) . .
N1 C4 C5 C13 167.4(2) . .
Sm1 C4 C5 C13 85.0(3) . .
C3 C4 C5 C14 100.3(4) . .
N1 C4 C5 C14 -72.8(3) . .
Sm1 C4 C5 C14 -155.2(2) . .
C2 C1 C11 C1 137.7(4) . 2
N1 C1 C11 C1 -48.39(17) . 2
Sm1 C1 C11 C1 33.58(8) . 2
C2 C1 C11 C12 19.3(4) . .
N1 C1 C11 C12 -166.8(3) . .
Sm1 C1 C11 C12 -84.8(3) . .
C2 C1 C11 C12 -101.9(4) . 2
N1 C1 C11 C12 72.0(3) . 2
Sm1 C1 C11 C12 154.0(3) . 2
N3 Sm1 N2 C6 106.6(2) . .
N1 Sm1 N2 C6 -71.4(2) 2 .
N2 Sm1 N2 C6 -128.1(2) 2 .
N1 Sm1 N2 C6 -15.00(19) . .
C6 Sm1 N2 C6 -130.54(18) 2 .
C4 Sm1 N2 C6 16.16(19) . .
C9 Sm1 N2 C6 -159.3(2) 2 .
C1 Sm1 N2 C6 -12.6(2) . .
C3 Sm1 N2 C6 31.1(2) . .
C2 Sm1 N2 C6 13.5(2) . .
C7 Sm1 N2 C6 -156.47(19) 2 .
N3 Sm1 N2 C9 -110.1(2) . .
N1 Sm1 N2 C9 71.90(19) 2 .
N2 Sm1 N2 C9 15.25(18) 2 .
N1 Sm1 N2 C9 128.3(2) . .
C6 Sm1 N2 C9 12.8(2) 2 .
C4 Sm1 N2 C9 159.5(2) . .
C9 Sm1 N2 C9 -16.0(2) 2 .
C1 Sm1 N2 C9 130.75(19) . .
C3 Sm1 N2 C9 174.4(2) . .
C2 Sm1 N2 C9 156.84(19) . .
C7 Sm1 N2 C9 -13.2(2) 2 .
N3 Sm1 N2 Sm1 178.10(8) . 2
N1 Sm1 N2 Sm1 0.06(6) 2 2
N2 Sm1 N2 Sm1 -56.59(7) 2 2
N1 Sm1 N2 Sm1 56.49(6) . 2
C6 Sm1 N2 Sm1 -59.06(7) 2 2
C4 Sm1 N2 Sm1 87.65(8) . 2
C9 Sm1 N2 Sm1 -87.82(8) 2 2
C1 Sm1 N2 Sm1 58.91(7) . 2
C3 Sm1 N2 Sm1 102.56(8) . 2
C2 Sm1 N2 Sm1 85.00(8) . 2
C7 Sm1 N2 Sm1 -84.99(8) 2 2
C9 N2 C6 C7 -6.9(3) . .
Sm1 N2 C6 C7 141.8(2) . .
Sm1 N2 C6 C7 71.5(2) 2 .
C9 N2 C6 C5 167.6(2) . .
Sm1 N2 C6 C5 -43.7(3) . .
Sm1 N2 C6 C5 -114.0(2) 2 .
C9 N2 C6 Sm1 -78.33(16) . 2
Sm1 N2 C6 Sm1 70.38(13) . 2
C4 C5 C6 C7 -139.4(3) . .
C13 C5 C6 C7 99.6(4) . .
C14 C5 C6 C7 -20.4(4) . .
C4 C5 C6 N2 47.7(3) . .
C13 C5 C6 N2 -73.3(3) . .
C14 C5 C6 N2 166.7(2) . .
C4 C5 C6 Sm1 -33.1(3) . 2
C13 C5 C6 Sm1 -154.1(2) . 2
C14 C5 C6 Sm1 85.9(3) . 2
N2 C6 C7 C8 4.3(3) . .
C5 C6 C7 C8 -168.8(3) . .
Sm1 C6 C7 C8 69.0(2) 2 .
N2 C6 C7 Sm1 -64.72(18) . 2
C5 C6 C7 Sm1 122.1(3) . 2
C6 C7 C8 C9 0.0(3) . .
Sm1 C7 C8 C9 66.2(2) 2 .
C6 C7 C8 Sm1 -66.2(2) . 2
C7 C8 C9 N2 -4.4(3) . .
Sm1 C8 C9 N2 64.61(17) 2 .
C7 C8 C9 C10 169.0(3) . .
Sm1 C8 C9 C10 -122.0(3) 2 .
C7 C8 C9 Sm1 -69.0(2) . 2
C6 N2 C9 C8 6.9(3) . .
Sm1 N2 C9 C8 -142.02(19) . .
Sm1 N2 C9 C8 -71.4(2) 2 .
C6 N2 C9 C10 -167.8(2) . .
Sm1 N2 C9 C10 43.3(3) . .
Sm1 N2 C9 C10 113.98(19) 2 .
C6 N2 C9 Sm1 78.23(16) . 2
Sm1 N2 C9 Sm1 -70.65(13) . 2
C8 C9 C10 C9 139.3(3) . 2
N2 C9 C10 C9 -47.53(16) . 2
Sm1 C9 C10 C9 33.40(7) 2 2
C8 C9 C10 C15 -99.7(3) . .
N2 C9 C10 C15 73.5(3) . .
Sm1 C9 C10 C15 154.39(19) 2 .
C8 C9 C10 C15 20.5(4) . 2
N2 C9 C10 C15 -166.4(2) . 2
Sm1 C9 C10 C15 -85.5(3) 2 2
